data_7701421
loop_
_publ_author_name
'Tabe, Hiroyasu'
'Matsushima, Masaaki'
'Tanaka, Rika'
'Yamada, Yusuke'

_publ_section_title
;
 Creation and stabilisation of tuneable open metal sites in
 thiocyanato-bridged heterometallic coordination polymers to be used as
 heterogeneous catalysts
;
_journal_name_full 'Dalton Transactions'
_journal_paper_doi 10.1039/C9DT03679B
_journal_year 2019
_chemical_formula_moiety 'C8 H8 Fe N6 O2 Pt S6'
_chemical_formula_sum 'C8 H8 Fe N6 O2 Pt S6'
_chemical_formula_weight 663.50
_chemical_name_common 'Iron hexathiocyanatoplatinate(IV) dimethanolate'
_chemical_name_systematic {[Fe(CH3OH)2][Pt(SCN)6]}n
_chemical_properties_physical Moisture-sensitive
_space_group_crystal_system monoclinic
_space_group_IT_number 14
_space_group_name_Hall '-P 2ybc'
_space_group_name_H-M_alt 'P 1 21/c 1'
_symmetry_space_group_name_Hall '-P 2ybc'
_symmetry_space_group_name_H-M 'P 1 21/c 1'
_audit_creation_date 2018-4-13
_audit_creation_method 'generated by ACTA instruction via SHELXL-2014/7'
_audit_update_record
;
2019-08-28 deposited with the CCDC.    2019-10-22 downloaded from the CCDC.
;
_cell_angle_alpha 90
_cell_angle_beta 90.3863(19)
_cell_angle_gamma 90
_cell_formula_units_Z 4
_cell_length_a 15.6564(5)
_cell_length_b 7.8934(2)
_cell_length_c 16.5987(5)
_cell_measurement_reflns_used 4464
_cell_measurement_temperature 200(2)
_cell_measurement_theta_max 27.4778
_cell_measurement_theta_min 2.4542
_cell_volume 2051.26(10)
_computing_cell_refinement 'CrystalClear (Rigaku Inc., 2008)'
_computing_data_collection 'CrystalClear (Rigaku Inc., 2008)'
_computing_data_reduction 'CrystalClear (Rigaku Inc., 2008)'
_computing_molecular_graphics 'Ortep for Windows (Farrugia, 2012)'
_computing_publication_material 'WinGX publication routines (Farrugia, 2012)'
_computing_structure_refinement 'SHELXL-2014 (Sheldrick, 2014)'
_computing_structure_solution SIR97
_diffrn_ambient_temperature 200(2)
_diffrn_detector_area_resol_mean 7.32
_diffrn_measured_fraction_theta_full 0.991
_diffrn_measured_fraction_theta_max 0.980
_diffrn_measurement_details
;
scan:
    Number of images: 600
               Slice: -80.0000 - 100.000
         Image width: 0.3000
            Exp time: 8.0000
       Rotation axis: Phi
               Omega: 0.0000
                 Chi: 0.0000
                 Phi: 0.0000
                 XTD: 55.2240
              2theta: 24.9950
scan:
    Number of images: 200
               Slice: -15.0000 - 45.0000
         Image width: 0.3000
            Exp time: 8.0000
       Rotation axis: Omega
               Omega: 0.0000
                 Chi: 90.0000
                 Phi: 0.0000
                 XTD: 55.2240
              2theta: 24.9950
scan:
    Number of images: 200
               Slice: -15.0000 - 45.0000
         Image width: 0.3000
            Exp time: 8.0000
       Rotation axis: Omega
               Omega: 0.0000
                 Chi: 90.0000
                 Phi: 90.0000
                 XTD: 55.2240
              2theta: 24.9950
scan:
    Number of images: 200
               Slice: -15.0000 - 45.0000
         Image width: 0.3000
            Exp time: 8.0000
       Rotation axis: Omega
               Omega: 0.0000
                 Chi: 90.0000
                 Phi: 180.0000
                 XTD: 55.2240
              2theta: 24.9950
scan:
    Number of images: 200
               Slice: -15.0000 - 45.0000
         Image width: 0.3000
            Exp time: 8.0000
       Rotation axis: Omega
               Omega: 0.0000
                 Chi: 90.0000
                 Phi: 270.0000
                 XTD: 55.2240
              2theta: 24.9950

;
_diffrn_measurement_device 'Mercury CCD (2x2 bin mode)'
_diffrn_measurement_device_details 'AFC7: Eulerian 3-circle'
_diffrn_measurement_device_type 'Rigaku/MSC Mercury CCD'
_diffrn_measurement_method '\w and \f'
_diffrn_radiation_detector CCD
_diffrn_radiation_monochromator 'Graphite Monochromator'
_diffrn_radiation_source 'Rotating Anode'
_diffrn_radiation_type MoK\a
_diffrn_radiation_wavelength 0.71070
_diffrn_reflns_av_R_equivalents 0.0315
_diffrn_reflns_av_unetI/netI 0.0325
_diffrn_reflns_Laue_measured_fraction_full 0.991
_diffrn_reflns_Laue_measured_fraction_max 0.980
_diffrn_reflns_limit_h_max 20
_diffrn_reflns_limit_h_min -11
_diffrn_reflns_limit_k_max 10
_diffrn_reflns_limit_k_min -9
_diffrn_reflns_limit_l_max 18
_diffrn_reflns_limit_l_min -21
_diffrn_reflns_number 15111
_diffrn_reflns_point_group_measured_fraction_full 0.991
_diffrn_reflns_point_group_measured_fraction_max 0.980
_diffrn_reflns_reduction_process 'Lp corrections applied'
_diffrn_reflns_theta_full 25.242
_diffrn_reflns_theta_max 27.468
_diffrn_reflns_theta_min 2.454
_diffrn_source_current 250.0000
_diffrn_source_power 12.5000
_diffrn_source_voltage 50.0000
_exptl_absorpt_coefficient_mu 8.144
_exptl_absorpt_correction_T_max 1.0000
_exptl_absorpt_correction_T_min 0.7608
_exptl_absorpt_correction_type multi-scan
_exptl_absorpt_process_details 'REQAB (Rigaku, 1998)'
_exptl_crystal_colour Black
_exptl_crystal_density_diffrn 2.148
_exptl_crystal_density_method 'not measured'
_exptl_crystal_description Block
_exptl_crystal_F_000 1256
_exptl_crystal_preparation 'mounted on the CryoLoop with Palaton oil and placed in N2 stream at 200(2) K'
_exptl_crystal_size_max 0.140
_exptl_crystal_size_mid 0.090
_exptl_crystal_size_min 0.040
_refine_diff_density_max 1.294
_refine_diff_density_min -1.195
_refine_diff_density_rms 0.138
_refine_ls_extinction_method none
_refine_ls_goodness_of_fit_ref 1.069
_refine_ls_hydrogen_treatment mixed
_refine_ls_matrix_type full
_refine_ls_number_parameters 230
_refine_ls_number_reflns 4609
_refine_ls_number_restraints 0
_refine_ls_restrained_S_all 1.069
_refine_ls_R_factor_all 0.0328
_refine_ls_R_factor_gt 0.0262
_refine_ls_shift/su_max 0.002
_refine_ls_shift/su_mean 0.000
_refine_ls_structure_factor_coef Fsqd
_refine_ls_weighting_details 'w=1/[\s^2^(Fo^2^)+(0.0266P)^2^+0.1518P] where P=(Fo^2^+2Fc^2^)/3'
_refine_ls_weighting_scheme calc
_refine_ls_wR_factor_gt 0.0573
_refine_ls_wR_factor_ref 0.0604
_reflns_number_gt 3940
_reflns_number_total 4609
_reflns_threshold_expression 'I > 2\s(I)'
_cod_data_source_file c9dt03679b2.cif
_cod_data_source_block Fe[Pt(SCN)6]
_cod_depositor_comments
;
The following automatic conversions were performed:

'_exptl_absorpt_correction_type' value 'Multi-scan' changed to
'multi-scan' according to
/home/data/users/saulius/crontab/automatic-downloads/rss-feeds/RSC/lib/dictionaries/cif_core.dic
dictionary named 'cif_core.dic' version 2.4.2 from 2011-04-26.

Automatic conversion script
Id: cif_fix_values 4973 2017-02-22 13:04:09Z antanas 
;
_cod_database_code 7701421
_shelx_shelxl_version_number 2014/7
_shelx_space_group_comment
;
The symmetry employed for this shelxl refinement is uniquely defined
by the following loop, which should always be used as a source of
symmetry information in preference to the above space-group names.
They are only intended as comments.
;
_shelx_estimated_absorpt_t_min 0.395
_shelx_estimated_absorpt_t_max 0.737

loop_
_space_group_symop_operation_xyz
'x, y, z'
'-x, y+1/2, -z+1/2'
'-x, -y, -z'
'x, -y-1/2, z-1/2'

loop_
_atom_site_label
_atom_site_type_symbol
_atom_site_fract_x
_atom_site_fract_y
_atom_site_fract_z
_atom_site_U_iso_or_equiv
_atom_site_adp_type
_atom_site_occupancy
_atom_site_site_symmetry_order
_atom_site_calc_flag
_atom_site_refinement_flags_posn
_atom_site_refinement_flags_adp
_atom_site_refinement_flags_occupancy
Pt1 Pt 0.74998(2) 0.75902(2) 0.75519(2) 0.01432(6) Uani 1 1 d . . .
S1 S 0.76745(7) 1.05689(14) 0.75664(5) 0.0321(2) Uani 1 1 d . . .
C1 C 0.8303(3) 1.0974(6) 0.6780(3) 0.0554(14) Uani 1 1 d . . .
N1 N 0.8714(4) 1.1317(6) 0.6236(3) 0.096(2) Uani 1 1 d . . .
S2 S 0.90114(6) 0.71147(14) 0.75317(5) 0.0254(2) Uani 1 1 d . . .
C2 C 0.9334(2) 0.8299(5) 0.83117(19) 0.0219(8) Uani 1 1 d . . .
N2 N 0.95540(18) 0.9111(5) 0.88549(16) 0.0287(8) Uani 1 1 d . . .
S3 S 0.73540(7) 0.46142(14) 0.76516(6) 0.0300(2) Uani 1 1 d . . .
C3 C 0.6552(3) 0.4157(6) 0.7018(2) 0.0378(10) Uani 1 1 d . . .
N3 N 0.6015(3) 0.3749(6) 0.6583(2) 0.0600(12) Uani 1 1 d . . .
S4 S 0.75653(6) 0.77689(13) 0.89826(5) 0.0243(2) Uani 1 1 d . . .
C4 C 0.6714(2) 0.6684(6) 0.92606(19) 0.0283(9) Uani 1 1 d . . .
N4 N 0.6126(2) 0.5943(5) 0.94870(17) 0.0394(10) Uani 1 1 d . . .
S5 S 0.59957(6) 0.79951(15) 0.76623(5) 0.0280(2) Uani 1 1 d . . .
C5 C 0.5701(2) 0.8824(5) 0.67777(19) 0.0236(8) Uani 1 1 d . . .
N5 N 0.54676(18) 0.9365(5) 0.61725(16) 0.0310(8) Uani 1 1 d . . .
S6 S 0.73969(6) 0.75204(13) 0.61294(5) 0.0261(2) Uani 1 1 d . . .
C6 C 0.8296(2) 0.6569(5) 0.58334(17) 0.0237(8) Uani 1 1 d . . .
N6 N 0.88969(19) 0.5953(5) 0.55844(16) 0.0304(8) Uani 1 1 d . . .
Fe1 Fe 0.5000 1.0000 0.5000 0.02120(17) Uani 1 2 d S . P
O1 O 0.4467(3) 0.7589(4) 0.4886(2) 0.0507(10) Uani 1 1 d . . .
H1O H 0.435(4) 0.714(8) 0.439(4) 0.09(2) Uiso 1 1 d . . .
C7 C 0.4025(6) 0.6593(10) 0.5458(4) 0.129(4) Uani 1 1 d . . .
H7A H 0.4377 0.5615 0.5610 0.193 Uiso 1 1 calc R U .
H7B H 0.3485 0.6198 0.5223 0.193 Uiso 1 1 calc R U .
H7C H 0.3908 0.7277 0.5938 0.193 Uiso 1 1 calc R U .
Fe2 Fe 1.0000 0.5000 0.5000 0.01977(16) Uani 1 2 d S . P
O2 O 1.0601(3) 0.7331(4) 0.5141(2) 0.0421(9) Uani 1 1 d . . .
H2O H 1.073(4) 0.749(6) 0.474(3) 0.06(2) Uiso 1 1 d . . .
C8 C 1.0752(4) 0.8375(8) 0.5821(3) 0.0745(19) Uani 1 1 d . . .
H8A H 1.0725 0.7688 0.6312 0.112 Uiso 1 1 calc R U .
H8B H 1.0316 0.9265 0.5843 0.112 Uiso 1 1 calc R U .
H8C H 1.1319 0.8893 0.5780 0.112 Uiso 1 1 calc R U .

loop_
_atom_site_aniso_label
_atom_site_aniso_U_11
_atom_site_aniso_U_22
_atom_site_aniso_U_33
_atom_site_aniso_U_23
_atom_site_aniso_U_13
_atom_site_aniso_U_12
Pt1 0.01605(9) 0.01619(9) 0.01072(7) -0.00001(5) 0.00026(5) 0.00071(5)
S1 0.0457(6) 0.0176(6) 0.0332(5) 0.0023(4) 0.0111(4) -0.0003(5)
C1 0.075(4) 0.036(3) 0.055(3) 0.007(2) 0.019(3) -0.013(3)
N1 0.140(5) 0.052(4) 0.098(4) 0.006(3) 0.074(4) -0.031(4)
S2 0.0180(5) 0.0382(6) 0.0201(4) -0.0106(4) -0.0018(3) 0.0024(4)
C2 0.0141(17) 0.031(2) 0.0203(16) 0.0010(15) 0.0020(13) -0.0032(16)
N2 0.0186(16) 0.047(2) 0.0209(14) -0.0056(14) 0.0014(11) -0.0077(15)
S3 0.0389(6) 0.0161(5) 0.0348(5) -0.0016(4) -0.0120(4) -0.0024(4)
C3 0.045(3) 0.026(3) 0.043(2) -0.0089(18) -0.0030(19) -0.004(2)
N3 0.056(3) 0.058(3) 0.066(3) -0.018(2) -0.019(2) -0.019(2)
S4 0.0237(5) 0.0376(6) 0.0117(4) -0.0017(4) 0.0002(3) -0.0128(4)
C4 0.029(2) 0.043(3) 0.0132(15) 0.0005(16) -0.0035(14) -0.006(2)
N4 0.0310(18) 0.069(3) 0.0185(15) 0.0028(16) 0.0009(13) -0.0219(19)
S5 0.0185(5) 0.0467(7) 0.0189(4) 0.0081(4) 0.0026(3) 0.0065(5)
C5 0.0173(18) 0.034(2) 0.0199(17) -0.0016(15) 0.0017(13) 0.0041(17)
N5 0.0229(16) 0.052(2) 0.0183(14) 0.0014(14) 0.0019(12) 0.0132(16)
S6 0.0219(5) 0.0457(7) 0.0107(4) -0.0005(4) -0.0001(3) 0.0127(4)
C6 0.027(2) 0.034(2) 0.0102(14) 0.0008(14) -0.0026(13) 0.0031(18)
N6 0.0264(17) 0.050(2) 0.0147(13) 0.0021(14) 0.0015(12) 0.0127(17)
Fe1 0.0203(4) 0.0288(5) 0.0145(3) -0.0025(3) -0.0008(2) 0.0072(3)
O1 0.076(3) 0.041(2) 0.0351(18) -0.0031(14) -0.0038(17) -0.0225(18)
C7 0.213(10) 0.088(6) 0.086(5) 0.009(4) 0.032(5) -0.089(7)
Fe2 0.0189(3) 0.0267(4) 0.0137(3) 0.0031(3) 0.0021(2) 0.0058(3)
O2 0.061(2) 0.039(2) 0.0268(16) -0.0034(13) 0.0098(16) -0.0186(16)
C8 0.111(5) 0.061(4) 0.052(3) -0.017(3) -0.002(3) -0.036(4)

loop_
_atom_type_symbol
_atom_type_description
_atom_type_scat_dispersion_real
_atom_type_scat_dispersion_imag
_atom_type_scat_source
C C 0.0033 0.0016 'International Tables Vol C Tables 4.2.6.8 and 6.1.1.4'
H H 0.0000 0.0000 'International Tables Vol C Tables 4.2.6.8 and 6.1.1.4'
N N 0.0061 0.0033 'International Tables Vol C Tables 4.2.6.8 and 6.1.1.4'
S S 0.1246 0.1234 'International Tables Vol C Tables 4.2.6.8 and 6.1.1.4'
O O 0.0106 0.0060 'International Tables Vol C Tables 4.2.6.8 and 6.1.1.4'
Pt Pt -1.7033 8.3905 'International Tables Vol C Tables 4.2.6.8 and 6.1.1.4'
Fe Fe 0.3463 0.8444 'International Tables Vol C Tables 4.2.6.8 and 6.1.1.4'

loop_
_geom_angle_atom_site_label_1
_geom_angle_atom_site_label_2
_geom_angle_atom_site_label_3
_geom_angle
_geom_angle_site_symmetry_1
_geom_angle_site_symmetry_3
S3 Pt1 S6 92.34(3) . .
S3 Pt1 S1 175.28(3) . .
S6 Pt1 S1 92.32(3) . .
S3 Pt1 S4 89.58(3) . .
S6 Pt1 S4 177.49(3) . .
S1 Pt1 S4 85.80(3) . .
S3 Pt1 S5 91.83(4) . .
S6 Pt1 S5 91.10(3) . .
S1 Pt1 S5 88.86(4) . .
S4 Pt1 S5 87.21(3) . .
S3 Pt1 S2 86.63(4) . .
S6 Pt1 S2 92.47(3) . .
S1 Pt1 S2 92.39(4) . .
S4 Pt1 S2 89.27(3) . .
S5 Pt1 S2 176.17(3) . .
C1 S1 Pt1 104.52(18) . .
N1 C1 S1 177.0(5) . .
C2 S2 Pt1 101.23(12) . .
N2 C2 S2 179.5(4) . .
C2 N2 Fe2 165.5(3) . 2_756
C3 S3 Pt1 104.04(17) . .
N3 C3 S3 176.1(5) . .
C4 S4 Pt1 102.62(12) . .
N4 C4 S4 177.2(3) . .
C4 N4 Fe1 169.9(4) . 2_646
C5 S5 Pt1 104.62(11) . .
N5 C5 S5 177.4(3) . .
C5 N5 Fe1 171.8(4) . .
C6 S6 Pt1 104.59(11) . .
N6 C6 S6 175.8(3) . .
C6 N6 Fe2 173.1(3) . .
O1 Fe1 O1 180.0 3_676 .
O1 Fe1 N4 91.35(17) 3_676 4_575
O1 Fe1 N4 88.65(16) . 4_575
O1 Fe1 N4 88.65(16) 3_676 2_656
O1 Fe1 N4 91.35(17) . 2_656
N4 Fe1 N4 180.0 4_575 2_656
O1 Fe1 N5 90.15(15) 3_676 3_676
O1 Fe1 N5 89.85(15) . 3_676
N4 Fe1 N5 89.85(11) 4_575 3_676
N4 Fe1 N5 90.15(11) 2_656 3_676
O1 Fe1 N5 89.85(15) 3_676 .
O1 Fe1 N5 90.15(15) . .
N4 Fe1 N5 90.15(11) 4_575 .
N4 Fe1 N5 89.85(11) 2_656 .
N5 Fe1 N5 180.0 3_676 .
C7 O1 Fe1 130.0(4) . .
C7 O1 H1O 107(4) . .
Fe1 O1 H1O 121(4) . .
O1 C7 H7A 109.5 . .
O1 C7 H7B 109.5 . .
H7A C7 H7B 109.5 . .
O1 C7 H7C 109.5 . .
H7A C7 H7C 109.5 . .
H7B C7 H7C 109.5 . .
O2 Fe2 O2 180.0 . 3_766
O2 Fe2 N6 90.22(14) . .
O2 Fe2 N6 89.78(14) 3_766 .
O2 Fe2 N6 89.78(14) . 3_766
O2 Fe2 N6 90.22(14) 3_766 3_766
N6 Fe2 N6 180.0 . 3_766
O2 Fe2 N2 92.61(14) . 2_746
O2 Fe2 N2 87.39(14) 3_766 2_746
N6 Fe2 N2 88.39(11) . 2_746
N6 Fe2 N2 91.61(11) 3_766 2_746
O2 Fe2 N2 87.39(14) . 4_575
O2 Fe2 N2 92.61(14) 3_766 4_575
N6 Fe2 N2 91.61(11) . 4_575
N6 Fe2 N2 88.39(11) 3_766 4_575
N2 Fe2 N2 180.0 2_746 4_575
C8 O2 Fe2 132.7(3) . .
C8 O2 H2O 127(4) . .
Fe2 O2 H2O 101(4) . .
O2 C8 H8A 109.5 . .
O2 C8 H8B 109.5 . .
H8A C8 H8B 109.5 . .
O2 C8 H8C 109.5 . .
H8A C8 H8C 109.5 . .
H8B C8 H8C 109.5 . .

loop_
_geom_bond_atom_site_label_1
_geom_bond_atom_site_label_2
_geom_bond_distance
_geom_bond_site_symmetry_2
Pt1 S3 2.3660(11) .
Pt1 S6 2.3662(8) .
Pt1 S1 2.3672(12) .
Pt1 S4 2.3806(8) .
Pt1 S5 2.3848(9) .
Pt1 S2 2.3967(9) .
S1 C1 1.672(4) .
C1 N1 1.145(5) .
S2 C2 1.672(4) .
C2 N2 1.157(4) .
N2 Fe2 2.139(3) 2_756
S3 C3 1.672(5) .
C3 N3 1.150(5) .
S4 C4 1.653(4) .
C4 N4 1.155(5) .
N4 Fe1 2.100(3) 2_646
S5 C5 1.670(4) .
C5 N5 1.149(4) .
N5 Fe1 2.134(3) .
S6 C6 1.672(4) .
C6 N6 1.139(4) .
N6 Fe2 2.124(3) .
Fe1 O1 2.086(3) 3_676
Fe1 O1 2.086(3) .
Fe1 N4 2.100(3) 4_575
Fe1 N4 2.100(3) 2_656
Fe1 N5 2.134(3) 3_676
O1 C7 1.417(6) .
O1 H1O 0.91(6) .
C7 H7A 0.9800 .
C7 H7B 0.9800 .
C7 H7C 0.9800 .
Fe2 O2 2.079(3) .
Fe2 O2 2.079(3) 3_766
Fe2 N6 2.124(3) 3_766
Fe2 N2 2.139(3) 2_746
Fe2 N2 2.139(3) 4_575
O2 C8 1.417(6) .
O2 H2O 0.70(5) .
C8 H8A 0.9800 .
C8 H8B 0.9800 .
C8 H8C 0.9800 .

loop_
_geom_hbond_atom_site_label_D
_geom_hbond_atom_site_label_H
_geom_hbond_atom_site_label_A
_geom_hbond_distance_DH
_geom_hbond_distance_HA
_geom_hbond_distance_DA
_geom_hbond_angle_DHA
_geom_hbond_site_symmetry_A
O1 H1O N3 0.91(6) 1.85(6) 2.758(5) 174(6) 3_666
O2 H2O N1 0.70(5) 2.07(5) 2.747(5) 160(6) 3_776

loop_
_geom_torsion_atom_site_label_1
_geom_torsion_atom_site_label_2
_geom_torsion_atom_site_label_3
_geom_torsion_atom_site_label_4
_geom_torsion
_geom_torsion_site_symmetry_4
Pt1 S1 C1 N1 145(11) .
Pt1 S3 C3 N3 162(6) .
Pt1 S4 C4 N4 -176(9) .
S4 C4 N4 Fe1 53(10) 2_646
Pt1 S5 C5 N5 150(8) .
S5 C5 N5 Fe1 -57(9) .
Pt1 S6 C6 N6 -168(5) .
S6 C6 N6 Fe2 20(8) .
